data_7160053
loop_
_publ_author_name
'Kitagaki, Shinji'
'Nakayoshi, Tomoki'
'Masunaka, Sota'
'Uchida, Akane'
'Inano, Mai'
'Yoshida, Emika'
'Washino, Yusuke'
'Aoyama, Hiroshi'
'Yoshida, Keisuke'

_publ_section_title
;
 Highly regio- and stereoselective (3 + 2) annulation reaction of
 allenoates with 3-methyleneindolin-2-ones catalyzed by a planar chiral
 [2.2]paracyclophane-based bifunctional phosphine-phenol catalyst.
;
_journal_issue 38
_journal_name_full 'Organic &amp; biomolecular chemistry'
_journal_page_first 7817
_journal_page_last 7833
_journal_paper_doi 10.1039/d4ob00831f
_journal_volume 22
_journal_year 2024
_chemical_formula_moiety 'C23 H21 N O4'
_chemical_formula_sum 'C23 H21 N O4'
_chemical_formula_weight 375.42
_space_group_crystal_system triclinic
_space_group_IT_number 2
_space_group_name_Hall '-P 1'
_space_group_name_H-M_alt 'P -1'
_atom_sites_solution_hydrogens geom
_atom_sites_solution_primary direct
_atom_sites_solution_secondary difmap
_audit_update_record
;
2024-03-28 deposited with the CCDC.	2024-07-05 downloaded from the CCDC.
;
_cell_angle_alpha 88.347(6)
_cell_angle_beta 69.418(5)
_cell_angle_gamma 88.399(6)
_cell_formula_units_Z 8
_cell_length_a 13.0103(8)
_cell_length_b 17.3840(11)
_cell_length_c 17.8554(11)
_cell_measurement_reflns_used 31385
_cell_measurement_temperature 123
_cell_measurement_theta_max 68.67
_cell_measurement_theta_min 3.63
_cell_volume 3778.3(4)
_computing_cell_refinement 'RAPID AUTO'
_computing_data_collection 'RAPID AUTO (Rigaku, ????)'
_computing_data_reduction 'RAPID AUTO'
_computing_molecular_graphics 'CrystalStructure 4.3'
_computing_publication_material 'CrystalStructure 4.3 (Rigaku, 2019)'
_computing_structure_refinement 'SHELXL Version 2018/3 (Sheldrick, 2008)'
_computing_structure_solution 'SIR2014 (Burla, et al., 2014)'
_diffrn_ambient_temperature 123
_diffrn_detector_area_resol_mean 10.000
_diffrn_measured_fraction_theta_full 0.981
_diffrn_measured_fraction_theta_max 0.978
_diffrn_measurement_device_type 'Rigaku R-AXIS RAPID'
_diffrn_measurement_method \w
_diffrn_radiation_type 'Cu K\a'
_diffrn_radiation_wavelength 1.54187
_diffrn_reflns_av_R_equivalents 0.0752
_diffrn_reflns_av_unetI/netI 0.0737
_diffrn_reflns_Laue_measured_fraction_full 0.981
_diffrn_reflns_Laue_measured_fraction_max 0.978
_diffrn_reflns_limit_h_max 15
_diffrn_reflns_limit_h_min -15
_diffrn_reflns_limit_k_max 20
_diffrn_reflns_limit_k_min -20
_diffrn_reflns_limit_l_max 21
_diffrn_reflns_limit_l_min -21
_diffrn_reflns_number 42483
_diffrn_reflns_point_group_measured_fraction_full 0.981
_diffrn_reflns_point_group_measured_fraction_max 0.978
_diffrn_reflns_theta_full 67.687
_diffrn_reflns_theta_max 68.249
_diffrn_reflns_theta_min 3.630
_diffrn_standards_number 0
_exptl_absorpt_coefficient_mu 0.736
_exptl_absorpt_correction_T_max 0.802
_exptl_absorpt_correction_T_min 0.556
_exptl_absorpt_correction_type multi-scan
_exptl_absorpt_process_details 'ABSCOR (Rigaku, 1995)'
_exptl_crystal_colour colorless
_exptl_crystal_density_diffrn 1.320
_exptl_crystal_density_method 'not measured'
_exptl_crystal_description block
_exptl_crystal_F_000 1584.00
_exptl_crystal_size_max 0.800
_exptl_crystal_size_mid 0.500
_exptl_crystal_size_min 0.300
_refine_diff_density_max 0.83
_refine_diff_density_min -0.64
_refine_ls_extinction_method none
_refine_ls_goodness_of_fit_ref 1.075
_refine_ls_hydrogen_treatment constr
_refine_ls_number_parameters 1037
_refine_ls_number_reflns 13547
_refine_ls_number_restraints 42
_refine_ls_R_factor_all 0.1409
_refine_ls_R_factor_gt 0.1191
_refine_ls_shift/su_max 0.000
_refine_ls_structure_factor_coef Fsqd
_refine_ls_weighting_details 'w = 1/[\s^2^(Fo^2^)+(0.1773P)^2^+20.0224P] where P=(Fo^2^+2Fc^2^)/3'
_refine_ls_weighting_scheme calc
_refine_ls_wR_factor_gt 0.3659
_refine_ls_wR_factor_ref 0.3774
_reflns_Friedel_coverage 0.000
_reflns_number_gt 10548
_reflns_number_total 13547
_reflns_threshold_expression F^2^>2.0\s(F^2^)
_cod_data_source_file d4ob00831f3.cif
_cod_data_source_block 3
_cod_depositor_comments 'Adding full bibliography for 7160051--7160053.cif.'
_cod_original_cell_volume 3778.4(4)
_cod_database_code 7160053

loop_
_space_group_symop_id
_space_group_symop_operation_xyz
1 +X,+Y,+Z
2 -X,-Y,-Z

loop_
_atom_site_label
_atom_site_type_symbol
_atom_site_fract_x
_atom_site_fract_y
_atom_site_fract_z
_atom_site_U_iso_or_equiv
_atom_site_adp_type
_atom_site_occupancy
_atom_site_site_symmetry_order
_atom_site_calc_flag
_atom_site_refinement_flags_posn
_atom_site_refinement_flags_adp
_atom_site_refinement_flags_occupancy
_atom_site_disorder_assembly
_atom_site_disorder_group
O1 O 0.6630(3) -0.3449(3) 0.8502(2) 0.0370(10) Uani 1 1 d . . . . .
O2 O 0.4824(4) -0.3636(3) 0.7009(3) 0.0494(12) Uani 1 1 d . . . . .
O3 O 0.7132(3) -0.1727(2) 0.7847(2) 0.0355(9) Uani 1 1 d . . . . .
O4 O 0.8676(3) -0.1326(2) 0.8001(2) 0.0350(9) Uani 1 1 d . . . . .
O5 O 0.1591(3) -0.1263(3) 1.1044(2) 0.0371(10) Uani 1 1 d . . . . .
O6 O -0.0359(3) -0.0889(3) 0.9658(3) 0.0431(11) Uani 1 1 d . . . . .
O7 O 0.1784(4) -0.3007(3) 1.0360(3) 0.0442(11) Uani 1 1 d . . . . .
O8 O 0.3317(4) -0.3652(3) 1.0318(3) 0.0507(12) Uani 1 1 d . . . . .
O9 O 0.3601(4) 0.3605(3) 0.6562(3) 0.0475(12) Uani 1 1 d . . . . .
O10 O 0.5117(4) 0.4044(3) 0.8200(3) 0.0590(14) Uani 1 1 d . . . . .
O11 O 0.3125(4) 0.1863(3) 0.7237(3) 0.0445(11) Uani 1 1 d . . . . .
O12 O 0.1642(4) 0.1402(3) 0.7063(3) 0.0473(12) Uani 1 1 d . . . . .
O13 O 1.0157(4) 0.0999(3) 0.5542(3) 0.0453(11) Uani 1 1 d . . . . .
O14 O 0.8460(3) 0.1627(2) 0.4025(2) 0.0356(9) Uani 1 1 d . . . . .
O15 O 0.8130(3) 0.3357(2) 0.4735(2) 0.0371(10) Uani 1 1 d . . . . .
O16 O 0.6582(4) 0.3967(2) 0.4728(3) 0.0495(12) Uani 1 1 d D . . . .
N1 N 0.6347(4) -0.3371(3) 0.7284(3) 0.0274(10) Uani 1 1 d . . . . .
N2 N 0.1206(4) -0.1262(3) 0.9856(3) 0.0262(9) Uani 1 1 d . . . . .
N3 N 0.3734(4) 0.3632(3) 0.7830(3) 0.0327(11) Uani 1 1 d . . . . .
N4 N 0.8725(4) 0.1520(3) 0.5250(3) 0.0263(10) Uani 1 1 d . . . . .
C1 C 0.5267(5) -0.3640(3) 0.7498(4) 0.0341(13) Uani 1 1 d . . . . .
C2 C 0.4742(5) -0.3947(4) 0.8335(4) 0.0438(16) Uani 1 1 d . . . . .
H2A H 0.524686 -0.389361 0.862798 0.053 Uiso 1 1 calc R U . . .
H2B H 0.406169 -0.365552 0.860369 0.053 Uiso 1 1 calc R U . . .
H2C H 0.457503 -0.449113 0.832188 0.053 Uiso 1 1 calc R U . . .
C3 C 0.6975(4) -0.3357(3) 0.7791(3) 0.0255(11) Uani 1 1 d . . . . .
C4 C 0.7024(4) -0.3165(3) 0.6485(3) 0.0264(11) Uani 1 1 d . . . . .
C5 C 0.6730(5) -0.3024(4) 0.5822(3) 0.0358(13) Uani 1 1 d . . . . .
H5 H 0.598828 -0.306265 0.585417 0.043 Uiso 1 1 calc R U . . .
C6 C 0.7551(6) -0.2825(4) 0.5105(4) 0.0409(15) Uani 1 1 d . . . . .
H6 H 0.737041 -0.273048 0.463858 0.049 Uiso 1 1 calc R U . . .
C7 C 0.8627(5) -0.2761(3) 0.5061(3) 0.0359(13) Uani 1 1 d . . . . .
H7 H 0.917845 -0.262981 0.456486 0.043 Uiso 1 1 calc R U . . .
C8 C 0.8912(5) -0.2887(3) 0.5734(3) 0.0295(12) Uani 1 1 d . . . . .
H8 H 0.965068 -0.283974 0.570449 0.035 Uiso 1 1 calc R U . . .
C9 C 0.8100(4) -0.3082(3) 0.6448(3) 0.0239(11) Uani 1 1 d . . . . .
C10 C 0.8164(4) -0.3220(3) 0.7268(3) 0.0244(11) Uani 1 1 d . . . . .
C11 C 0.8907(4) -0.3915(3) 0.7379(3) 0.0251(11) Uani 1 1 d . . . . .
H11 H 0.862480 -0.405541 0.796211 0.030 Uiso 1 1 calc R U . . .
C12 C 0.8876(5) -0.4639(3) 0.6942(3) 0.0284(12) Uani 1 1 d . . . . .
C13 C 0.8007(5) -0.5143(3) 0.7285(4) 0.0349(13) Uani 1 1 d . . . . .
H13 H 0.743119 -0.500120 0.776290 0.042 Uiso 1 1 calc R U . . .
C14 C 0.7966(5) -0.5835(3) 0.6953(5) 0.0427(15) Uani 1 1 d . . . . .
H14 H 0.737493 -0.617205 0.720302 0.051 Uiso 1 1 calc R U . . .
C15 C 0.8805(6) -0.6043(3) 0.6238(4) 0.0463(17) Uani 1 1 d . . . . .
H15 H 0.878550 -0.652090 0.599807 0.056 Uiso 1 1 calc R U . . .
C16 C 0.9656(7) -0.5547(4) 0.5889(4) 0.0485(17) Uani 1 1 d . . . . .
H16 H 1.022499 -0.568472 0.540622 0.058 Uiso 1 1 calc R U . . .
C17 C 0.9691(6) -0.4853(3) 0.6233(4) 0.0395(14) Uani 1 1 d . . . . .
H17 H 1.028149 -0.451629 0.598024 0.047 Uiso 1 1 calc R U . . .
C18 C 1.0025(5) -0.3546(3) 0.7210(3) 0.0304(12) Uani 1 1 d . . . . .
H18A H 1.043974 -0.381048 0.751640 0.036 Uiso 1 1 calc R U . . .
H18B H 1.047266 -0.355293 0.663265 0.036 Uiso 1 1 calc R U . . .
C19 C 0.9707(5) -0.2745(3) 0.7488(3) 0.0297(12) Uani 1 1 d . . . . .
H19 H 1.018042 -0.240354 0.761066 0.036 Uiso 1 1 calc R U . . .
C20 C 0.8690(4) -0.2564(3) 0.7544(3) 0.0246(11) Uani 1 1 d . . . . .
C21 C 0.8079(5) -0.1837(3) 0.7800(3) 0.0281(12) Uani 1 1 d . . . . .
C22 C 0.8133(5) -0.0607(3) 0.8329(4) 0.0388(14) Uani 1 1 d . . . . .
H22A H 0.855104 -0.036263 0.862318 0.047 Uiso 1 1 calc R U . . .
H22B H 0.738898 -0.071568 0.871411 0.047 Uiso 1 1 calc R U . . .
C23 C 0.8039(6) -0.0055(4) 0.7684(4) 0.0441(15) Uani 1 1 d . . . . .
H23A H 0.766825 0.042167 0.793027 0.053 Uiso 1 1 calc R U . . .
H23B H 0.877402 0.006257 0.730747 0.053 Uiso 1 1 calc R U . . .
H23C H 0.761225 -0.029040 0.739838 0.053 Uiso 1 1 calc R U . . .
C24 C 0.0109(4) -0.0992(3) 1.0130(3) 0.0301(12) Uani 1 1 d . . . . .
C25 C -0.0433(5) -0.0838(4) 1.0998(4) 0.0398(14) Uani 1 1 d . . . . .
H25A H 0.008193 -0.095792 1.127590 0.048 Uiso 1 1 calc R U . . .
H25B H -0.065911 -0.029489 1.106783 0.048 Uiso 1 1 calc R U . . .
H25C H -0.108082 -0.116128 1.122019 0.048 Uiso 1 1 calc R U . . .
C26 C 0.1828(4) -0.1451(3) 0.9048(3) 0.0262(11) Uani 1 1 d . . . . .
C27 C 0.1486(5) -0.1487(3) 0.8394(3) 0.0302(12) Uani 1 1 d . . . . .
H27 H 0.075290 -0.135767 0.843757 0.036 Uiso 1 1 calc R U . . .
C28 C 0.2270(5) -0.1721(3) 0.7672(3) 0.0335(13) Uani 1 1 d . . . . .
H28 H 0.206256 -0.174518 0.721300 0.040 Uiso 1 1 calc R U . . .
C29 C 0.3335(5) -0.1917(3) 0.7601(3) 0.0345(13) Uani 1 1 d . . . . .
H29 H 0.384282 -0.207808 0.710055 0.041 Uiso 1 1 calc R U . . .
C30 C 0.3671(5) -0.1881(3) 0.8259(3) 0.0297(12) Uani 1 1 d . . . . .
H30 H 0.440250 -0.201271 0.821638 0.036 Uiso 1 1 calc R U . . .
C31 C 0.2903(4) -0.1647(3) 0.8978(3) 0.0259(11) Uani 1 1 d . . . . .
C32 C 0.3031(4) -0.1590(3) 0.9785(3) 0.0278(12) Uani 1 1 d . . . . .
C33 C 0.3455(5) -0.2343(3) 1.0043(3) 0.0306(12) Uani 1 1 d . . . . .
C34 C 0.2761(5) -0.3020(3) 1.0256(3) 0.0364(14) Uani 1 1 d . . . . .
C35 C 0.2720(8) -0.4367(4) 1.0506(6) 0.079(3) Uani 1 1 d . . . . .
H35A H 0.221767 -0.436774 1.107097 0.094 Uiso 1 1 calc R U . . .
H35B H 0.227177 -0.441015 1.016230 0.094 Uiso 1 1 calc R U . . .
C36 C 0.3437(11) -0.4988(5) 1.0387(6) 0.113(5) Uani 1 1 d . . . . .
H36A H 0.302170 -0.546501 1.051662 0.136 Uiso 1 1 calc R U . . .
H36B H 0.392728 -0.499091 0.982637 0.136 Uiso 1 1 calc R U . . .
H36C H 0.387326 -0.494856 1.073362 0.136 Uiso 1 1 calc R U . . .
C37 C 0.4496(5) -0.2290(4) 0.9981(4) 0.0374(14) Uani 1 1 d . . . . .
H37 H 0.491092 -0.270402 1.009926 0.045 Uiso 1 1 calc R U . . .
C38 C 0.4945(5) -0.1513(3) 0.9707(4) 0.0355(13) Uani 1 1 d . . . . .
H38A H 0.541221 -0.151010 0.913317 0.043 Uiso 1 1 calc R U . . .
H38B H 0.537800 -0.133496 1.002416 0.043 Uiso 1 1 calc R U . . .
C39 C 0.3901(4) -0.1013(3) 0.9851(3) 0.0273(11) Uani 1 1 d . . . . .
H39 H 0.364898 -0.086360 1.042454 0.033 Uiso 1 1 calc R U . . .
C40 C 0.4000(4) -0.0269(3) 0.9370(3) 0.0276(11) Uani 1 1 d . . . . .
C41 C 0.3113(5) 0.0250(3) 0.9550(4) 0.0333(13) Uani 1 1 d . . . . .
H41 H 0.244285 0.011965 0.996137 0.040 Uiso 1 1 calc R U . . .
C42 C 0.3180(5) 0.0945(3) 0.9149(4) 0.0364(13) Uani 1 1 d . . . . .
H42 H 0.256268 0.128722 0.928166 0.044 Uiso 1 1 calc R U . . .
C43 C 0.4167(5) 0.1145(4) 0.8545(4) 0.0413(15) Uani 1 1 d . . . . .
H43 H 0.422768 0.162820 0.827119 0.050 Uiso 1 1 calc R U . . .
C44 C 0.5048(5) 0.0638(4) 0.8350(4) 0.0450(16) Uani 1 1 d . . . . .
H44 H 0.571569 0.076556 0.793402 0.054 Uiso 1 1 calc R U . . .
C45 C 0.4957(5) -0.0066(4) 0.8766(4) 0.0391(14) Uani 1 1 d . . . . .
H45 H 0.556938 -0.041248 0.862807 0.047 Uiso 1 1 calc R U . . .
C46 C 0.1875(4) -0.1364(3) 1.0328(3) 0.0281(11) Uani 1 1 d . . . . .
C47 C 0.3199(5) 0.3524(3) 0.7285(3) 0.0311(12) Uani 1 1 d . . . . .
C48 C 0.2013(4) 0.3340(3) 0.7746(3) 0.0249(11) Uani 1 1 d . . . . .
C49 C 0.2005(4) 0.3198(3) 0.8585(3) 0.0259(11) Uani 1 1 d . . . . .
C50 C 0.1195(5) 0.2915(3) 0.9252(3) 0.0301(12) Uani 1 1 d . . . . .
H50 H 0.049849 0.279264 0.923128 0.036 Uiso 1 1 calc R U . . .
C51 C 0.1409(6) 0.2811(3) 0.9962(4) 0.0390(14) Uani 1 1 d . . . . .
H51 H 0.085989 0.261180 1.042830 0.047 Uiso 1 1 calc R U . . .
C52 C 0.2436(6) 0.3000(4) 0.9982(4) 0.0453(16) Uani 1 1 d . . . . .
H52 H 0.257681 0.292910 1.046714 0.054 Uiso 1 1 calc R U . . .
C53 C 0.3247(6) 0.3287(4) 0.9315(4) 0.0398(14) Uani 1 1 d . . . . .
H53 H 0.394041 0.341610 0.933661 0.048 Uiso 1 1 calc R U . . .
C54 C 0.3031(5) 0.3385(3) 0.8612(3) 0.0313(12) Uani 1 1 d . . . . .
C55 C 0.4732(5) 0.4002(4) 0.7676(4) 0.0422(15) Uani 1 1 d . . . . .
C56 C 0.5274(5) 0.4351(4) 0.6859(5) 0.0488(17) Uani 1 1 d . . . . .
H56A H 0.483321 0.425301 0.652656 0.059 Uiso 1 1 calc R U . . .
H56B H 0.533474 0.490711 0.690199 0.059 Uiso 1 1 calc R U . . .
H56C H 0.600859 0.412026 0.661354 0.059 Uiso 1 1 calc R U . . .
C57 C 0.2181(5) 0.1946(3) 0.7236(3) 0.0346(13) Uani 1 1 d . . . . .
C58 C 0.2168(6) 0.0629(4) 0.6915(5) 0.0524(18) Uani 1 1 d . . . . .
H58A H 0.278651 0.062736 0.639650 0.063 Uiso 1 1 calc R U . . .
H58B H 0.245630 0.047944 0.734403 0.063 Uiso 1 1 calc R U . . .
C59 C 0.1338(7) 0.0097(4) 0.6903(5) 0.057(2) Uani 1 1 d . . . . .
H59A H 0.166022 -0.042371 0.680572 0.069 Uiso 1 1 calc R U . . .
H59B H 0.073223 0.010298 0.741876 0.069 Uiso 1 1 calc R U . . .
H59C H 0.106103 0.025026 0.647528 0.069 Uiso 1 1 calc R U . . .
C60 C 0.1553(5) 0.2673(3) 0.7444(3) 0.0294(12) Uani 1 1 d . . . . .
C61 C 0.0523(5) 0.2832(3) 0.7471(3) 0.0323(12) Uani 1 1 d . . . . .
H61 H 0.007873 0.247872 0.733171 0.039 Uiso 1 1 calc R U . . .
C62 C 0.0163(5) 0.3621(3) 0.7744(4) 0.0329(13) Uani 1 1 d . . . . .
H62A H -0.031958 0.361971 0.831405 0.039 Uiso 1 1 calc R U . . .
H62B H -0.023049 0.387546 0.741807 0.039 Uiso 1 1 calc R U . . .
C63 C 0.1248(5) 0.4019(3) 0.7623(3) 0.0282(12) Uani 1 1 d . . . . .
H63 H 0.155657 0.416600 0.704223 0.034 Uiso 1 1 calc R U . . .
C64 C 0.1223(5) 0.4745(3) 0.8071(3) 0.0314(12) Uani 1 1 d . . . . .
C65 C 0.0374(6) 0.4927(4) 0.8778(4) 0.0447(16) Uani 1 1 d . . . . .
H65 H -0.020768 0.457857 0.901013 0.054 Uiso 1 1 calc R U . . .
C66 C 0.0383(8) 0.5616(4) 0.9141(4) 0.056(2) Uani 1 1 d . . . . .
H66 H -0.019926 0.573145 0.962554 0.067 Uiso 1 1 calc R U . . .
C67 C 0.1188(7) 0.6134(4) 0.8834(4) 0.0489(18) Uani 1 1 d . . . . .
H67 H 0.116788 0.660638 0.909278 0.059 Uiso 1 1 calc R U . . .
C68 C 0.2045(6) 0.5960(4) 0.8132(5) 0.0471(17) Uani 1 1 d . . . . .
H68 H 0.262036 0.631441 0.790423 0.057 Uiso 1 1 calc R U . . .
C69 C 0.2059(5) 0.5273(3) 0.7768(4) 0.0361(13) Uani 1 1 d . . . . .
H69 H 0.265768 0.515473 0.729429 0.043 Uiso 1 1 calc R U . . .
C70 C 0.9763(5) 0.1143(3) 0.5037(4) 0.0318(12) Uani 1 1 d . . . . .
C71 C 1.0316(5) 0.0933(4) 0.4184(4) 0.0388(14) Uani 1 1 d . . . . .
H71A H 0.985581 0.110195 0.387588 0.047 Uiso 1 1 calc R U . . .
H71B H 1.102767 0.118451 0.396761 0.047 Uiso 1 1 calc R U . . .
H71C H 1.042768 0.037315 0.414809 0.047 Uiso 1 1 calc R U . . .
C72 C 0.8069(4) 0.1730(3) 0.6054(3) 0.0257(11) Uani 1 1 d . . . . .
C73 C 0.8373(5) 0.1759(3) 0.6722(3) 0.0317(12) Uani 1 1 d . . . . .
H73 H 0.908879 0.160336 0.670052 0.038 Uiso 1 1 calc R U . . .
C74 C 0.7591(5) 0.2024(3) 0.7426(3) 0.0334(13) Uani 1 1 d . . . . .
H74 H 0.777492 0.204315 0.789477 0.040 Uiso 1 1 calc R U . . .
C75 C 0.6555(5) 0.2260(3) 0.7459(3) 0.0348(13) Uani 1 1 d . . . . .
H75 H 0.604040 0.244411 0.794694 0.042 Uiso 1 1 calc R U . . .
C76 C 0.6256(5) 0.2231(3) 0.6779(3) 0.0302(12) Uani 1 1 d . . . . .
H76 H 0.554214 0.239003 0.679798 0.036 Uiso 1 1 calc R U . . .
C77 C 0.7030(4) 0.1965(3) 0.6078(3) 0.0261(11) Uani 1 1 d . . . . .
C78 C 0.6955(4) 0.1917(3) 0.5262(3) 0.0264(11) Uani 1 1 d . . . . .
C79 C 0.8117(4) 0.1685(3) 0.4747(3) 0.0262(11) Uani 1 1 d . . . . .
C80 C 0.6126(5) 0.1316(3) 0.5158(3) 0.0317(12) Uani 1 1 d . . . . .
H80 H 0.640117 0.118779 0.457759 0.038 Uiso 1 1 calc R U . . .
C81 C 0.6067(4) 0.0563(3) 0.5605(3) 0.0292(12) Uani 1 1 d . . . . .
C82 C 0.6872(5) -0.0005(4) 0.5288(4) 0.0395(14) Uani 1 1 d . . . . .
H82 H 0.745244 0.010186 0.479859 0.047 Uiso 1 1 calc R U . . .
C83 C 0.6856(6) -0.0712(4) 0.5656(4) 0.0453(16) Uani 1 1 d . . . . .
H83 H 0.741390 -0.108729 0.542481 0.054 Uiso 1 1 calc R U . . .
C84 C 0.5994(6) -0.0869(4) 0.6382(4) 0.0466(16) Uani 1 1 d . . . . .
H84 H 0.596055 -0.135535 0.664494 0.056 Uiso 1 1 calc R U . . .
C85 C 0.5215(7) -0.0319(4) 0.6703(4) 0.0531(18) Uani 1 1 d . . . . .
H85 H 0.463756 -0.042338 0.719533 0.064 Uiso 1 1 calc R U . . .
C86 C 0.5246(6) 0.0391(4) 0.6326(4) 0.0438(15) Uani 1 1 d . . . . .
H86 H 0.469374 0.076820 0.656596 0.053 Uiso 1 1 calc R U . . .
C87 C 0.5053(5) 0.1793(4) 0.5306(4) 0.0418(15) Uani 1 1 d . . . . .
H87A H 0.464026 0.161263 0.497457 0.050 Uiso 1 1 calc R U . . .
H87B H 0.457496 0.176955 0.587659 0.050 Uiso 1 1 calc R U . . .
C88 C 0.5466(5) 0.2587(4) 0.5059(4) 0.0368(13) Uani 1 1 d . . . . .
H88 H 0.503642 0.299787 0.495352 0.044 Uiso 1 1 calc R U . . .
C89 C 0.6501(5) 0.2651(3) 0.5004(3) 0.0289(12) Uani 1 1 d . . . . .
C90 C 0.7174(5) 0.3355(3) 0.4805(3) 0.0322(13) Uani 1 1 d . . . . .
C91A C 0.7100(19) 0.4686(9) 0.4378(11) 0.048(5) Uani 0.5 1 d D U P A 1
H91A H 0.664404 0.497847 0.412234 0.05(4) Uiso 0.5 1 calc R . P A 1
H91B H 0.783291 0.458538 0.396986 0.02(3) Uiso 0.5 1 calc R . P A 1
C92A C 0.7205(14) 0.5139(8) 0.5078(9) 0.063(5) Uani 0.5 1 d D U P A 1
H92A H 0.755278 0.563277 0.487555 0.06(5) Uiso 0.5 1 calc R . P A 1
H92B H 0.647397 0.523147 0.547670 0.06(5) Uiso 0.5 1 calc R . P A 1
H92C H 0.765638 0.484052 0.532505 0.03(3) Uiso 0.5 1 calc R . P A 1
C91B C 0.7183(16) 0.4680(8) 0.4669(12) 0.040(4) Uani 0.5 1 d D U P A 2
H91C H 0.776936 0.473346 0.413763 0.08(7) Uiso 0.5 1 calc R . P A 2
H91D H 0.751612 0.469184 0.508815 0.02(3) Uiso 0.5 1 calc R . P A 2
C92B C 0.6315(16) 0.5317(8) 0.4787(12) 0.077(6) Uani 0.5 1 d D U P A 2
H92D H 0.665613 0.581824 0.475581 0.14(9) Uiso 0.5 1 calc R . P A 2
H92E H 0.599164 0.529180 0.436937 0.17(13) Uiso 0.5 1 calc R . P A 2
H92F H 0.574007 0.525045 0.531360 0.06(4) Uiso 0.5 1 calc R . P A 2

loop_
_atom_site_aniso_label
_atom_site_aniso_U_11
_atom_site_aniso_U_22
_atom_site_aniso_U_33
_atom_site_aniso_U_23
_atom_site_aniso_U_13
_atom_site_aniso_U_12
O1 0.029(2) 0.060(3) 0.020(2) 0.0023(17) -0.0057(16) -0.0130(19)
O2 0.026(2) 0.085(4) 0.045(3) -0.001(2) -0.021(2) -0.005(2)
O3 0.025(2) 0.040(2) 0.041(2) -0.0083(18) -0.0118(18) 0.0036(17)
O4 0.028(2) 0.034(2) 0.043(2) -0.0118(17) -0.0129(18) 0.0007(16)
O5 0.030(2) 0.061(3) 0.0198(19) 0.0008(17) -0.0072(16) -0.0033(19)
O6 0.029(2) 0.064(3) 0.041(2) -0.003(2) -0.018(2) 0.005(2)
O7 0.036(3) 0.052(3) 0.040(2) 0.006(2) -0.007(2) -0.014(2)
O8 0.051(3) 0.038(2) 0.045(3) 0.010(2) 0.005(2) 0.000(2)
O9 0.031(2) 0.071(3) 0.030(2) -0.011(2) 0.0030(19) -0.012(2)
O10 0.034(3) 0.083(4) 0.073(4) -0.006(3) -0.034(3) -0.005(2)
O11 0.031(2) 0.047(3) 0.054(3) -0.013(2) -0.012(2) 0.0094(19)
O12 0.042(3) 0.040(2) 0.051(3) -0.019(2) -0.002(2) -0.004(2)
O13 0.034(2) 0.063(3) 0.041(2) 0.006(2) -0.016(2) 0.006(2)
O14 0.035(2) 0.048(2) 0.022(2) 0.0002(16) -0.0073(17) -0.0001(18)
O15 0.035(2) 0.043(2) 0.031(2) 0.0028(17) -0.0081(18) -0.0069(18)
O16 0.046(3) 0.032(2) 0.059(3) 0.006(2) -0.005(2) 0.003(2)
N1 0.021(2) 0.037(3) 0.025(2) -0.0039(18) -0.0094(18) 0.0003(18)
N2 0.024(2) 0.033(2) 0.023(2) 0.0014(18) -0.0090(18) -0.0032(18)
N3 0.024(2) 0.037(3) 0.037(3) -0.007(2) -0.011(2) 0.003(2)
N4 0.023(2) 0.033(2) 0.023(2) 0.0019(18) -0.0090(18) -0.0016(18)
C1 0.024(3) 0.040(3) 0.041(3) -0.004(3) -0.014(3) 0.000(2)
C2 0.020(3) 0.066(4) 0.043(4) 0.008(3) -0.009(3) -0.012(3)
C3 0.021(3) 0.031(3) 0.024(3) -0.001(2) -0.006(2) -0.002(2)
C4 0.023(3) 0.031(3) 0.025(3) -0.004(2) -0.008(2) 0.004(2)
C5 0.032(3) 0.050(4) 0.031(3) -0.004(3) -0.019(3) 0.005(3)
C6 0.059(4) 0.043(3) 0.027(3) 0.000(2) -0.024(3) 0.003(3)
C7 0.047(4) 0.033(3) 0.024(3) 0.003(2) -0.008(3) -0.001(3)
C8 0.034(3) 0.028(3) 0.024(3) -0.002(2) -0.006(2) 0.000(2)
C9 0.025(3) 0.023(2) 0.025(3) -0.0007(19) -0.009(2) 0.003(2)
C10 0.021(3) 0.030(3) 0.021(2) 0.001(2) -0.006(2) -0.003(2)
C11 0.021(3) 0.033(3) 0.023(3) 0.003(2) -0.010(2) -0.001(2)
C12 0.030(3) 0.025(3) 0.035(3) 0.005(2) -0.018(2) 0.000(2)
C13 0.023(3) 0.033(3) 0.052(4) 0.006(3) -0.017(3) 0.000(2)
C14 0.035(3) 0.032(3) 0.070(5) 0.003(3) -0.029(3) -0.004(3)
C15 0.071(5) 0.026(3) 0.063(4) -0.004(3) -0.049(4) 0.002(3)
C16 0.079(5) 0.036(3) 0.031(3) -0.001(3) -0.020(3) -0.002(3)
C17 0.053(4) 0.033(3) 0.030(3) 0.003(2) -0.012(3) -0.008(3)
C18 0.024(3) 0.034(3) 0.036(3) -0.001(2) -0.014(2) -0.001(2)
C19 0.025(3) 0.035(3) 0.032(3) 0.000(2) -0.014(2) -0.004(2)
C20 0.021(3) 0.032(3) 0.019(2) 0.001(2) -0.005(2) -0.004(2)
C21 0.028(3) 0.034(3) 0.021(3) -0.002(2) -0.008(2) -0.003(2)
C22 0.039(4) 0.033(3) 0.043(3) -0.013(3) -0.013(3) 0.002(3)
C23 0.044(4) 0.032(3) 0.048(4) -0.007(3) -0.006(3) 0.001(3)
C24 0.021(3) 0.037(3) 0.032(3) 0.003(2) -0.009(2) -0.004(2)
C25 0.024(3) 0.055(4) 0.036(3) -0.004(3) -0.005(3) 0.002(3)
C26 0.027(3) 0.028(3) 0.026(3) 0.002(2) -0.011(2) -0.007(2)
C27 0.032(3) 0.036(3) 0.027(3) 0.005(2) -0.016(2) -0.005(2)
C28 0.040(3) 0.038(3) 0.028(3) 0.002(2) -0.019(3) -0.006(3)
C29 0.036(3) 0.037(3) 0.026(3) 0.000(2) -0.006(2) -0.005(2)
C30 0.024(3) 0.035(3) 0.027(3) 0.003(2) -0.004(2) -0.004(2)
C31 0.026(3) 0.031(3) 0.021(3) 0.004(2) -0.008(2) -0.008(2)
C32 0.024(3) 0.037(3) 0.024(3) 0.004(2) -0.010(2) -0.006(2)
C33 0.030(3) 0.041(3) 0.022(3) 0.004(2) -0.010(2) -0.003(2)
C34 0.045(4) 0.036(3) 0.021(3) 0.004(2) -0.004(3) -0.001(3)
C35 0.074(6) 0.037(4) 0.090(7) 0.015(4) 0.014(5) -0.007(4)
C36 0.143(11) 0.047(5) 0.076(7) 0.007(4) 0.052(7) -0.011(6)
C37 0.038(3) 0.042(3) 0.034(3) 0.007(3) -0.016(3) 0.004(3)
C38 0.029(3) 0.042(3) 0.042(3) 0.004(3) -0.021(3) -0.003(2)
C39 0.020(3) 0.039(3) 0.024(3) 0.000(2) -0.008(2) -0.005(2)
C40 0.022(3) 0.034(3) 0.030(3) -0.002(2) -0.012(2) -0.001(2)
C41 0.022(3) 0.039(3) 0.037(3) -0.007(2) -0.007(2) -0.004(2)
C42 0.029(3) 0.035(3) 0.050(4) -0.003(3) -0.020(3) 0.002(2)
C43 0.043(4) 0.037(3) 0.046(4) 0.009(3) -0.019(3) -0.005(3)
C44 0.032(3) 0.045(4) 0.050(4) 0.010(3) -0.005(3) 0.001(3)
C45 0.027(3) 0.038(3) 0.046(4) 0.005(3) -0.005(3) 0.001(2)
C46 0.026(3) 0.034(3) 0.024(3) 0.003(2) -0.009(2) -0.005(2)
C47 0.024(3) 0.034(3) 0.031(3) -0.005(2) -0.005(2) 0.000(2)
C48 0.020(3) 0.035(3) 0.021(2) -0.003(2) -0.008(2) 0.001(2)
C49 0.027(3) 0.025(3) 0.027(3) -0.006(2) -0.011(2) 0.009(2)
C50 0.034(3) 0.029(3) 0.028(3) -0.004(2) -0.011(2) 0.003(2)
C51 0.053(4) 0.035(3) 0.030(3) -0.003(2) -0.015(3) 0.006(3)
C52 0.067(5) 0.041(4) 0.042(4) -0.004(3) -0.036(4) 0.012(3)
C53 0.042(4) 0.045(4) 0.045(4) -0.004(3) -0.031(3) 0.007(3)
C54 0.030(3) 0.030(3) 0.038(3) -0.007(2) -0.016(3) 0.009(2)
C55 0.027(3) 0.045(4) 0.058(4) -0.010(3) -0.019(3) 0.004(3)
C56 0.024(3) 0.050(4) 0.070(5) 0.003(3) -0.014(3) -0.009(3)
C57 0.040(4) 0.034(3) 0.025(3) -0.005(2) -0.004(2) -0.004(3)
C58 0.048(4) 0.059(4) 0.052(4) -0.016(3) -0.018(3) 0.011(3)
C59 0.074(6) 0.043(4) 0.047(4) -0.004(3) -0.011(4) -0.001(4)
C60 0.033(3) 0.036(3) 0.021(3) -0.002(2) -0.011(2) -0.004(2)
C61 0.030(3) 0.043(3) 0.029(3) -0.002(2) -0.016(2) -0.005(2)
C62 0.030(3) 0.036(3) 0.041(3) -0.001(2) -0.022(3) 0.001(2)
C63 0.029(3) 0.034(3) 0.026(3) 0.001(2) -0.015(2) 0.001(2)
C64 0.035(3) 0.029(3) 0.035(3) 0.003(2) -0.020(3) 0.003(2)
C65 0.064(5) 0.034(3) 0.033(3) 0.000(3) -0.014(3) -0.003(3)
C66 0.090(6) 0.038(4) 0.039(4) -0.008(3) -0.022(4) 0.011(4)
C67 0.075(5) 0.033(3) 0.060(4) -0.009(3) -0.050(4) 0.005(3)
C68 0.038(4) 0.033(3) 0.084(5) 0.001(3) -0.038(4) 0.000(3)
C69 0.022(3) 0.036(3) 0.055(4) 0.004(3) -0.020(3) 0.002(2)
C70 0.025(3) 0.031(3) 0.039(3) 0.004(2) -0.010(2) -0.004(2)
C71 0.030(3) 0.045(4) 0.040(3) -0.006(3) -0.010(3) 0.003(3)
C72 0.028(3) 0.028(3) 0.022(2) 0.005(2) -0.010(2) -0.007(2)
C73 0.034(3) 0.034(3) 0.032(3) 0.007(2) -0.017(3) -0.008(2)
C74 0.045(4) 0.036(3) 0.023(3) 0.005(2) -0.016(3) -0.010(3)
C75 0.047(4) 0.032(3) 0.020(3) 0.003(2) -0.004(2) -0.008(3)
C76 0.030(3) 0.033(3) 0.024(3) 0.003(2) -0.006(2) -0.006(2)
C77 0.029(3) 0.028(3) 0.020(2) 0.003(2) -0.007(2) -0.007(2)
C78 0.022(3) 0.034(3) 0.024(3) 0.003(2) -0.009(2) -0.005(2)
C79 0.028(3) 0.031(3) 0.021(3) 0.003(2) -0.009(2) -0.005(2)
C80 0.026(3) 0.043(3) 0.029(3) -0.001(2) -0.012(2) -0.008(2)
C81 0.021(3) 0.038(3) 0.033(3) -0.003(2) -0.014(2) -0.006(2)
C82 0.033(3) 0.041(3) 0.039(3) -0.007(3) -0.005(3) -0.006(3)
C83 0.038(4) 0.033(3) 0.066(5) -0.009(3) -0.020(3) 0.002(3)
C84 0.056(4) 0.036(3) 0.055(4) 0.007(3) -0.030(4) -0.008(3)
C85 0.059(5) 0.043(4) 0.046(4) 0.006(3) -0.005(3) -0.007(3)
C86 0.038(4) 0.038(3) 0.048(4) 0.000(3) -0.005(3) -0.002(3)
C87 0.037(4) 0.046(4) 0.054(4) 0.004(3) -0.031(3) -0.003(3)
C88 0.036(3) 0.043(3) 0.038(3) 0.004(3) -0.022(3) 0.002(3)
C89 0.032(3) 0.035(3) 0.023(3) 0.001(2) -0.012(2) -0.003(2)
C90 0.038(4) 0.037(3) 0.019(3) 0.002(2) -0.007(2) -0.003(2)
C91A 0.053(11) 0.039(8) 0.044(12) 0.016(7) -0.011(9) 0.008(7)
C92A 0.065(11) 0.027(7) 0.067(10) 0.003(7) 0.014(8) 0.000(7)
C91B 0.045(8) 0.031(8) 0.049(12) 0.009(8) -0.025(9) -0.004(6)
C92B 0.101(15) 0.040(9) 0.074(12) 0.022(8) -0.012(11) 0.003(9)

loop_
_atom_type_symbol
_atom_type_description
_atom_type_scat_dispersion_real
_atom_type_scat_dispersion_imag
_atom_type_scat_source
C C 0.0181 0.0091
;
International Tables for Crystallography
(Vol. C, Tables 4.2.6.8 and 6.1.1.4)
;
H H 0.0000 0.0000
;
International Tables for Crystallography
(Vol. C, Table 6.1.1.4)
;
N N 0.0311 0.0180
;
International Tables for Crystallography
(Vol. C, Tables 4.2.6.8 and 6.1.1.4)
;
O O 0.0492 0.0322
;
International Tables for Crystallography
(Vol. C, Tables 4.2.6.8 and 6.1.1.4)
;

loop_
_geom_angle_atom_site_label_1
_geom_angle_atom_site_label_2
_geom_angle_atom_site_label_3
_geom_angle
_geom_angle_site_symmetry_1
_geom_angle_site_symmetry_3
_geom_angle_publ_flag
C21 O4 C22 117.1(5) . . ?
C34 O8 C35 117.3(6) . . ?
C57 O12 C58 117.6(5) . . ?
C90 O16 C91A 121.2(10) . . ?
C90 O16 C91B 111.4(8) . . ?
C1 N1 C3 126.0(5) . . ?
C1 N1 C4 124.1(4) . . ?
C3 N1 C4 109.5(4) . . ?
C24 N2 C46 125.7(4) . . ?
C24 N2 C26 125.1(4) . . ?
C46 N2 C26 109.2(4) . . ?
C55 N3 C47 126.7(5) . . ?
C55 N3 C54 124.0(5) . . ?
C47 N3 C54 108.9(4) . . ?
C79 N4 C70 126.8(5) . . ?
C79 N4 C72 108.7(4) . . ?
C70 N4 C72 124.2(4) . . ?
O2 C1 N1 119.9(5) . . ?
O2 C1 C2 123.3(5) . . ?
N1 C1 C2 116.8(5) . . ?
C1 C2 H2A 109.5 . . ?
C1 C2 H2B 109.5 . . ?
H2A C2 H2B 109.5 . . ?
C1 C2 H2C 109.5 . . ?
H2A C2 H2C 109.5 . . ?
H2B C2 H2C 109.5 . . ?
O1 C3 N1 125.9(5) . . ?
O1 C3 C10 126.3(5) . . ?
N1 C3 C10 107.8(4) . . ?
C5 C4 C9 121.2(5) . . ?
C5 C4 N1 129.1(5) . . ?
C9 C4 N1 109.7(4) . . ?
C4 C5 C6 118.0(5) . . ?
C4 C5 H5 121.0 . . ?
C6 C5 H5 121.0 . . ?
C7 C6 C5 120.9(5) . . ?
C7 C6 H6 119.6 . . ?
C5 C6 H6 119.6 . . ?
C6 C7 C8 120.7(5) . . ?
C6 C7 H7 119.6 . . ?
C8 C7 H7 119.6 . . ?
C9 C8 C7 118.7(5) . . ?
C9 C8 H8 120.6 . . ?
C7 C8 H8 120.6 . . ?
C8 C9 C4 120.4(5) . . ?
C8 C9 C10 130.0(5) . . ?
C4 C9 C10 109.5(4) . . ?
C9 C10 C3 103.1(4) . . ?
C9 C10 C20 113.4(4) . . ?
C3 C10 C20 113.9(4) . . ?
C9 C10 C11 117.6(4) . . ?
C3 C10 C11 109.5(4) . . ?
C20 C10 C11 99.8(4) . . ?
C12 C11 C18 117.8(5) . . ?
C12 C11 C10 116.1(4) . . ?
C18 C11 C10 103.2(4) . . ?
C12 C11 H11 106.3 . . ?
C18 C11 H11 106.3 . . ?
C10 C11 H11 106.3 . . ?
C17 C12 C13 117.8(5) . . ?
C17 C12 C11 123.6(5) . . ?
C13 C12 C11 118.6(5) . . ?
C14 C13 C12 121.8(6) . . ?
C14 C13 H13 119.1 . . ?
C12 C13 H13 119.1 . . ?
C13 C14 C15 119.4(6) . . ?
C13 C14 H14 120.3 . . ?
C15 C14 H14 120.3 . . ?
C16 C15 C14 119.2(6) . . ?
C16 C15 H15 120.4 . . ?
C14 C15 H15 120.4 . . ?
C15 C16 C17 120.8(7) . . ?
C15 C16 H16 119.6 . . ?
C17 C16 H16 119.6 . . ?
C16 C17 C12 121.0(6) . . ?
C16 C17 H17 119.5 . . ?
C12 C17 H17 119.5 . . ?
C19 C18 C11 102.2(4) . . ?
C19 C18 H18A 111.3 . . ?
C11 C18 H18A 111.3 . . ?
C19 C18 H18B 111.3 . . ?
C11 C18 H18B 111.3 . . ?
H18A C18 H18B 109.2 . . ?
C20 C19 C18 112.2(5) . . ?
C20 C19 H19 123.9 . . ?
C18 C19 H19 123.9 . . ?
C19 C20 C21 128.5(5) . . ?
C19 C20 C10 111.2(5) . . ?
C21 C20 C10 120.3(5) . . ?
O3 C21 O4 124.3(5) . . ?
O3 C21 C20 123.9(5) . . ?
O4 C21 C20 111.8(5) . . ?
O4 C22 C23 112.1(5) . . ?
O4 C22 H22A 109.2 . . ?
C23 C22 H22A 109.2 . . ?
O4 C22 H22B 109.2 . . ?
C23 C22 H22B 109.2 . . ?
H22A C22 H22B 107.9 . . ?
C22 C23 H23A 109.5 . . ?
C22 C23 H23B 109.5 . . ?
H23A C23 H23B 109.5 . . ?
C22 C23 H23C 109.5 . . ?
H23A C23 H23C 109.5 . . ?
H23B C23 H23C 109.5 . . ?
O6 C24 N2 119.4(5) . . ?
O6 C24 C25 122.1(5) . . ?
N2 C24 C25 118.4(5) . . ?
C24 C25 H25A 109.5 . . ?
C24 C25 H25B 109.5 . . ?
H25A C25 H25B 109.5 . . ?
C24 C25 H25C 109.5 . . ?
H25A C25 H25C 109.5 . . ?
H25B C25 H25C 109.5 . . ?
C27 C26 C31 120.9(5) . . ?
C27 C26 N2 129.1(5) . . ?
C31 C26 N2 109.9(4) . . ?
C26 C27 C28 116.9(5) . . ?
C26 C27 H27 121.5 . . ?
C28 C27 H27 121.5 . . ?
C29 C28 C27 122.2(5) . . ?
C29 C28 H28 118.9 . . ?
C27 C28 H28 118.9 . . ?
C28 C29 C30 120.5(5) . . ?
C28 C29 H29 119.8 . . ?
C30 C29 H29 119.8 . . ?
C31 C30 C29 117.9(5) . . ?
C31 C30 H30 121.1 . . ?
C29 C30 H30 121.1 . . ?
C30 C31 C26 121.6(5) . . ?
C30 C31 C32 128.8(5) . . ?
C26 C31 C32 109.6(5) . . ?
C31 C32 C46 102.4(4) . . ?
C31 C32 C33 112.3(4) . . ?
C46 C32 C33 113.4(4) . . ?
C31 C32 C39 117.2(4) . . ?
C46 C32 C39 111.4(4) . . ?
C33 C32 C39 100.7(4) . . ?
C37 C33 C34 128.2(6) . . ?
C37 C33 C32 111.2(5) . . ?
C34 C33 C32 120.4(5) . . ?
O7 C34 O8 123.7(6) . . ?
O7 C34 C33 124.1(6) . . ?
O8 C34 C33 112.2(6) . . ?
C36 C35 O8 110.5(8) . . ?
C36 C35 H35A 109.5 . . ?
O8 C35 H35A 109.5 . . ?
C36 C35 H35B 109.5 . . ?
O8 C35 H35B 109.5 . . ?
H35A C35 H35B 108.1 . . ?
C35 C36 H36A 109.5 . . ?
C35 C36 H36B 109.5 . . ?
H36A C36 H36B 109.5 . . ?
C35 C36 H36C 109.5 . . ?
H36A C36 H36C 109.5 . . ?
H36B C36 H36C 109.5 . . ?
C33 C37 C38 112.7(5) . . ?
C33 C37 H37 123.7 . . ?
C38 C37 H37 123.7 . . ?
C37 C38 C39 102.7(5) . . ?
C37 C38 H38A 111.2 . . ?
C39 C38 H38A 111.2 . . ?
C37 C38 H38B 111.2 . . ?
C39 C38 H38B 111.2 . . ?
H38A C38 H38B 109.1 . . ?
C40 C39 C38 117.9(5) . . ?
C40 C39 C32 115.7(4) . . ?
C38 C39 C32 104.1(4) . . ?
C40 C39 H39 106.0 . . ?
C38 C39 H39 106.0 . . ?
C32 C39 H39 106.0 . . ?
C45 C40 C41 117.6(5) . . ?
C45 C40 C39 122.4(5) . . ?
C41 C40 C39 120.0(5) . . ?
C42 C41 C40 122.0(6) . . ?
C42 C41 H41 119.0 . . ?
C40 C41 H41 119.0 . . ?
C41 C42 C43 119.5(6) . . ?
C41 C42 H42 120.3 . . ?
C43 C42 H42 120.3 . . ?
C44 C43 C42 119.6(6) . . ?
C44 C43 H43 120.2 . . ?
C42 C43 H43 120.2 . . ?
C43 C44 C45 119.7(6) . . ?
C43 C44 H44 120.1 . . ?
C45 C44 H44 120.1 . . ?
C40 C45 C44 121.6(6) . . ?
C40 C45 H45 119.2 . . ?
C44 C45 H45 119.2 . . ?
O5 C46 N2 125.9(5) . . ?
O5 C46 C32 125.3(5) . . ?
N2 C46 C32 108.7(4) . . ?
O9 C47 N3 126.0(5) . . ?
O9 C47 C48 125.2(5) . . ?
N3 C47 C48 108.7(5) . . ?
C49 C48 C47 102.8(4) . . ?
C49 C48 C60 112.5(4) . . ?
C47 C48 C60 115.9(4) . . ?
C49 C48 C63 116.8(4) . . ?
C47 C48 C63 109.5(4) . . ?
C60 C48 C63 100.1(4) . . ?
C50 C49 C54 120.8(5) . . ?
C50 C49 C48 130.2(5) . . ?
C54 C49 C48 109.0(5) . . ?
C49 C50 C51 119.0(6) . . ?
C49 C50 H50 120.5 . . ?
C51 C50 H50 120.5 . . ?
C50 C51 C52 119.6(6) . . ?
C50 C51 H51 120.2 . . ?
C52 C51 H51 120.2 . . ?
C53 C52 C51 121.4(6) . . ?
C53 C52 H52 119.3 . . ?
C51 C52 H52 119.3 . . ?
C52 C53 C54 118.7(6) . . ?
C52 C53 H53 120.7 . . ?
C54 C53 H53 120.7 . . ?
C53 C54 C49 120.4(6) . . ?
C53 C54 N3 130.2(5) . . ?
C49 C54 N3 109.3(5) . . ?
O10 C55 N3 120.0(6) . . ?
O10 C55 C56 122.3(6) . . ?
N3 C55 C56 117.7(6) . . ?
C55 C56 H56A 109.5 . . ?
C55 C56 H56B 109.5 . . ?
H56A C56 H56B 109.5 . . ?
C55 C56 H56C 109.5 . . ?
H56A C56 H56C 109.5 . . ?
H56B C56 H56C 109.5 . . ?
O11 C57 O12 123.7(6) . . ?
O11 C57 C60 122.7(5) . . ?
O12 C57 C60 113.6(6) . . ?
C59 C58 O12 107.3(6) . . ?
C59 C58 H58A 110.3 . . ?
O12 C58 H58A 110.3 . . ?
C59 C58 H58B 110.3 . . ?
O12 C58 H58B 110.3 . . ?
H58A C58 H58B 108.5 . . ?
C58 C59 H59A 109.5 . . ?
C58 C59 H59B 109.5 . . ?
H59A C59 H59B 109.5 . . ?
C58 C59 H59C 109.5 . . ?
H59A C59 H59C 109.5 . . ?
H59B C59 H59C 109.5 . . ?
C61 C60 C57 128.3(5) . . ?
C61 C60 C48 111.0(5) . . ?
C57 C60 C48 120.4(5) . . ?
C60 C61 C62 112.0(5) . . ?
C60 C61 H61 124.0 . . ?
C62 C61 H61 124.0 . . ?
C61 C62 C63 102.9(5) . . ?
C61 C62 H62A 111.2 . . ?
C63 C62 H62A 111.2 . . ?
C61 C62 H62B 111.2 . . ?
C63 C62 H62B 111.2 . . ?
H62A C62 H62B 109.1 . . ?
C64 C63 C62 118.7(5) . . ?
C64 C63 C48 116.2(4) . . ?
C62 C63 C48 103.3(4) . . ?
C64 C63 H63 105.9 . . ?
C62 C63 H63 105.9 . . ?
C48 C63 H63 105.9 . . ?
C69 C64 C65 117.5(6) . . ?
C69 C64 C63 119.8(6) . . ?
C65 C64 C63 122.7(5) . . ?
C66 C65 C64 119.7(7) . . ?
C66 C65 H65 120.2 . . ?
C64 C65 H65 120.2 . . ?
C67 C66 C65 122.5(7) . . ?
C67 C66 H66 118.8 . . ?
C65 C66 H66 118.8 . . ?
C66 C67 C68 118.7(6) . . ?
C66 C67 H67 120.7 . . ?
C68 C67 H67 120.7 . . ?
C69 C68 C67 119.7(6) . . ?
C69 C68 H68 120.2 . . ?
C67 C68 H68 120.2 . . ?
C68 C69 C64 122.0(6) . . ?
C68 C69 H69 119.0 . . ?
C64 C69 H69 119.0 . . ?
O13 C70 N4 119.5(5) . . ?
O13 C70 C71 122.8(5) . . ?
N4 C70 C71 117.7(5) . . ?
C70 C71 H71A 109.5 . . ?
C70 C71 H71B 109.5 . . ?
H71A C71 H71B 109.5 . . ?
C70 C71 H71C 109.5 . . ?
H71A C71 H71C 109.5 . . ?
H71B C71 H71C 109.5 . . ?
C73 C72 C77 121.6(5) . . ?
C73 C72 N4 128.9(5) . . ?
C77 C72 N4 109.4(4) . . ?
C72 C73 C74 117.5(5) . . ?
C72 C73 H73 121.3 . . ?
C74 C73 H73 121.3 . . ?
C75 C74 C73 121.6(5) . . ?
C75 C74 H74 119.2 . . ?
C73 C74 H74 119.2 . . ?
C74 C75 C76 120.5(5) . . ?
C74 C75 H75 119.8 . . ?
C76 C75 H75 119.8 . . ?
C77 C76 C75 118.1(5) . . ?
C77 C76 H76 121.0 . . ?
C75 C76 H76 121.0 . . ?
C76 C77 C72 120.7(5) . . ?
C76 C77 C78 129.2(5) . . ?
C72 C77 C78 110.0(5) . . ?
C77 C78 C89 112.8(4) . . ?
C77 C78 C79 102.7(4) . . ?
C89 C78 C79 115.8(4) . . ?
C77 C78 C80 116.9(4) . . ?
C89 C78 C80 99.9(4) . . ?
C79 C78 C80 109.3(4) . . ?
O14 C79 N4 125.5(5) . . ?
O14 C79 C78 125.9(5) . . ?
N4 C79 C78 108.6(4) . . ?
C81 C80 C87 118.5(5) . . ?
C81 C80 C78 115.6(4) . . ?
C87 C80 C78 103.8(5) . . ?
C81 C80 H80 106.0 . . ?
C87 C80 H80 106.0 . . ?
C78 C80 H80 106.0 . . ?
C86 C81 C82 117.0(6) . . ?
C86 C81 C80 123.6(5) . . ?
C82 C81 C80 119.4(5) . . ?
C83 C82 C81 122.5(6) . . ?
C83 C82 H82 118.7 . . ?
C81 C82 H82 118.7 . . ?
C82 C83 C84 118.7(6) . . ?
C82 C83 H83 120.7 . . ?
C84 C83 H83 120.7 . . ?
C85 C84 C83 119.5(6) . . ?
C85 C84 H84 120.3 . . ?
C83 C84 H84 120.3 . . ?
C84 C85 C86 121.0(7) . . ?
C84 C85 H85 119.5 . . ?
C86 C85 H85 119.5 . . ?
C81 C86 C85 121.3(6) . . ?
C81 C86 H86 119.4 . . ?
C85 C86 H86 119.4 . . ?
C88 C87 C80 102.6(5) . . ?
C88 C87 H87A 111.2 . . ?
C80 C87 H87A 111.2 . . ?
C88 C87 H87B 111.2 . . ?
C80 C87 H87B 111.2 . . ?
H87A C87 H87B 109.2 . . ?
C89 C88 C87 112.1(5) . . ?
C89 C88 H88 123.9 . . ?
C87 C88 H88 123.9 . . ?
C88 C89 C90 127.5(5) . . ?
C88 C89 C78 112.3(5) . . ?
C90 C89 C78 119.9(5) . . ?
O15 C90 O16 125.5(5) . . ?
O15 C90 C89 123.2(5) . . ?
O16 C90 C89 111.2(5) . . ?
O16 C91A C92A 105.9(11) . . ?
O16 C91A H91A 110.6 . . ?
C92A C91A H91A 110.6 . . ?
O16 C91A H91B 110.6 . . ?
C92A C91A H91B 110.6 . . ?
H91A C91A H91B 108.7 . . ?
C91A C92A H92A 109.5 . . ?
C91A C92A H92B 109.5 . . ?
H92A C92A H92B 109.5 . . ?
C91A C92A H92C 109.5 . . ?
H92A C92A H92C 109.5 . . ?
H92B C92A H92C 109.5 . . ?
O16 C91B C92B 104.4(13) . . ?
O16 C91B H91C 110.9 . . ?
C92B C91B H91C 110.9 . . ?
O16 C91B H91D 110.9 . . ?
C92B C91B H91D 110.9 . . ?
H91C C91B H91D 108.9 . . ?
C91B C92B H92D 109.5 . . ?
C91B C92B H92E 109.5 . . ?
H92D C92B H92E 109.5 . . ?
C91B C92B H92F 109.5 . . ?
H92D C92B H92F 109.5 . . ?
H92E C92B H92F 109.5 . . ?

loop_
_geom_bond_atom_site_label_1
_geom_bond_atom_site_label_2
_geom_bond_distance
_geom_bond_site_symmetry_2
_geom_bond_publ_flag
O1 C3 1.196(6) . ?
O2 C1 1.202(7) . ?
O3 C21 1.215(7) . ?
O4 C21 1.332(6) . ?
O4 C22 1.451(7) . ?
O5 C46 1.216(6) . ?
O6 C24 1.209(7) . ?
O7 C34 1.218(8) . ?
O8 C34 1.322(8) . ?
O8 C35 1.452(9) . ?
O9 C47 1.217(7) . ?
O10 C55 1.212(8) . ?
O11 C57 1.233(8) . ?
O12 C57 1.299(7) . ?
O12 C58 1.479(8) . ?
O13 C70 1.202(7) . ?
O14 C79 1.212(6) . ?
O15 C90 1.206(7) . ?
O16 C90 1.329(7) . ?
O16 C91A 1.453(15) . ?
O16 C91B 1.465(14) . ?
N1 C1 1.411(7) . ?
N1 C3 1.418(7) . ?
N1 C4 1.429(7) . ?
N2 C24 1.407(7) . ?
N2 C46 1.413(7) . ?
N2 C26 1.427(7) . ?
N3 C55 1.400(8) . ?
N3 C47 1.400(7) . ?
N3 C54 1.436(8) . ?
N4 C79 1.411(7) . ?
N4 C70 1.415(7) . ?
N4 C72 1.440(7) . ?
C1 C2 1.497(9) . ?
C2 H2A 0.9800 . ?
C2 H2B 0.9800 . ?
C2 H2C 0.9800 . ?
C3 C10 1.522(7) . ?
C4 C5 1.381(8) . ?
C4 C9 1.389(7) . ?
C5 C6 1.391(9) . ?
C5 H5 0.9500 . ?
C6 C7 1.382(9) . ?
C6 H6 0.9500 . ?
C7 C8 1.386(8) . ?
C7 H7 0.9500 . ?
C8 C9 1.380(7) . ?
C8 H8 0.9500 . ?
C9 C10 1.508(7) . ?
C10 C20 1.524(7) . ?
C10 C11 1.577(7) . ?
C11 C12 1.510(7) . ?
C11 C18 1.533(7) . ?
C11 H11 1.0000 . ?
C12 C17 1.388(9) . ?
C12 C13 1.400(8) . ?
C13 C14 1.366(9) . ?
C13 H13 0.9500 . ?
C14 C15 1.407(10) . ?
C14 H14 0.9500 . ?
C15 C16 1.376(10) . ?
C15 H15 0.9500 . ?
C16 C17 1.378(9) . ?
C16 H16 0.9500 . ?
C17 H17 0.9500 . ?
C18 C19 1.490(8) . ?
C18 H18A 0.9900 . ?
C18 H18B 0.9900 . ?
C19 C20 1.321(8) . ?
C19 H19 0.9500 . ?
C20 C21 1.470(8) . ?
C22 C23 1.513(9) . ?
C22 H22A 0.9900 . ?
C22 H22B 0.9900 . ?
C23 H23A 0.9800 . ?
C23 H23B 0.9800 . ?
C23 H23C 0.9800 . ?
C24 C25 1.488(8) . ?
C25 H25A 0.9800 . ?
C25 H25B 0.9800 . ?
C25 H25C 0.9800 . ?
C26 C27 1.392(7) . ?
C26 C31 1.392(8) . ?
C27 C28 1.398(8) . ?
C27 H27 0.9500 . ?
C28 C29 1.381(9) . ?
C28 H28 0.9500 . ?
C29 C30 1.394(8) . ?
C29 H29 0.9500 . ?
C30 C31 1.384(8) . ?
C30 H30 0.9500 . ?
C31 C32 1.514(7) . ?
C32 C46 1.523(8) . ?
C32 C33 1.528(8) . ?
C32 C39 1.569(7) . ?
C33 C37 1.325(8) . ?
C33 C34 1.463(8) . ?
C35 C36 1.377(14) . ?
C35 H35A 0.9900 . ?
C35 H35B 0.9900 . ?
C36 H36A 0.9800 . ?
C36 H36B 0.9800 . ?
C36 H36C 0.9800 . ?
C37 C38 1.486(8) . ?
C37 H37 0.9500 . ?
C38 C39 1.539(8) . ?
C38 H38A 0.9900 . ?
C38 H38B 0.9900 . ?
C39 C40 1.514(8) . ?
C39 H39 1.0000 . ?
C40 C45 1.377(8) . ?
C40 C41 1.396(8) . ?
C41 C42 1.375(8) . ?
C41 H41 0.9500 . ?
C42 C43 1.401(9) . ?
C42 H42 0.9500 . ?
C43 C44 1.375(9) . ?
C43 H43 0.9500 . ?
C44 C45 1.400(9) . ?
C44 H44 0.9500 . ?
C45 H45 0.9500 . ?
C47 C48 1.511(7) . ?
C48 C49 1.507(7) . ?
C48 C60 1.515(7) . ?
C48 C63 1.582(7) . ?
C49 C50 1.373(8) . ?
C49 C54 1.400(8) . ?
C50 C51 1.396(8) . ?
C50 H50 0.9500 . ?
C51 C52 1.398(10) . ?
C51 H51 0.9500 . ?
C52 C53 1.376(10) . ?
C52 H52 0.9500 . ?
C53 C54 1.384(8) . ?
C53 H53 0.9500 . ?
C55 C56 1.498(10) . ?
C56 H56A 0.9800 . ?
C56 H56B 0.9800 . ?
C56 H56C 0.9800 . ?
C57 C60 1.469(8) . ?
C58 C59 1.448(11) . ?
C58 H58A 0.9900 . ?
C58 H58B 0.9900 . ?
C59 H59A 0.9800 . ?
C59 H59B 0.9800 . ?
C59 H59C 0.9800 . ?
C60 C61 1.346(8) . ?
C61 C62 1.476(8) . ?
C61 H61 0.9500 . ?
C62 C63 1.532(8) . ?
C62 H62A 0.9900 . ?
C62 H62B 0.9900 . ?
C63 C64 1.508(8) . ?
C63 H63 1.0000 . ?
C64 C69 1.389(8) . ?
C64 C65 1.392(9) . ?
C65 C66 1.381(9) . ?
C65 H65 0.9500 . ?
C66 C67 1.352(11) . ?
C66 H66 0.9500 . ?
C67 C68 1.388(11) . ?
C67 H67 0.9500 . ?
C68 C69 1.372(9) . ?
C68 H68 0.9500 . ?
C69 H69 0.9500 . ?
C70 C71 1.488(8) . ?
C71 H71A 0.9800 . ?
C71 H71B 0.9800 . ?
C71 H71C 0.9800 . ?
C72 C73 1.385(7) . ?
C72 C77 1.388(8) . ?
C73 C74 1.391(8) . ?
C73 H73 0.9500 . ?
C74 C75 1.379(9) . ?
C74 H74 0.9500 . ?
C75 C76 1.403(8) . ?
C75 H75 0.9500 . ?
C76 C77 1.384(8) . ?
C76 H76 0.9500 . ?
C77 C78 1.499(7) . ?
C78 C89 1.518(8) . ?
C78 C79 1.518(8) . ?
C78 C80 1.582(7) . ?
C80 C81 1.502(8) . ?
C80 C87 1.548(9) . ?
C80 H80 1.0000 . ?
C81 C86 1.384(8) . ?
C81 C82 1.396(9) . ?
C82 C83 1.374(9) . ?
C82 H82 0.9500 . ?
C83 C84 1.410(10) . ?
C83 H83 0.9500 . ?
C84 C85 1.356(10) . ?
C84 H84 0.9500 . ?
C85 C86 1.385(9) . ?
C85 H85 0.9500 . ?
C86 H86 0.9500 . ?
C87 C88 1.492(9) . ?
C87 H87A 0.9900 . ?
C87 H87B 0.9900 . ?
C88 C89 1.323(8) . ?
C88 H88 0.9500 . ?
C89 C90 1.485(8) . ?
C91A C92A 1.544(16) . ?
C91A H91A 0.9900 . ?
C91A H91B 0.9900 . ?
C92A H92A 0.9800 . ?
C92A H92B 0.9800 . ?
C92A H92C 0.9800 . ?
C91B C92B 1.522(17) . ?
C91B H91C 0.9900 . ?
C91B H91D 0.9900 . ?
C92B H92D 0.9800 . ?
C92B H92E 0.9800 . ?
C92B H92F 0.9800 . ?

loop_
_geom_torsion_atom_site_label_1
_geom_torsion_atom_site_label_2
_geom_torsion_atom_site_label_3
_geom_torsion_atom_site_label_4
_geom_torsion
_geom_torsion_site_symmetry_1
_geom_torsion_site_symmetry_2
_geom_torsion_site_symmetry_3
_geom_torsion_site_symmetry_4
_geom_torsion_publ_flag
C3 N1 C1 O2 -178.7(6) . . . . ?
C4 N1 C1 O2 -7.4(9) . . . . ?
C3 N1 C1 C2 -0.7(8) . . . . ?
C4 N1 C1 C2 170.6(5) . . . . ?
C1 N1 C3 O1 -13.2(9) . . . . ?
C4 N1 C3 O1 174.4(5) . . . . ?
C1 N1 C3 C10 165.7(5) . . . . ?
C4 N1 C3 C10 -6.6(6) . . . . ?
C1 N1 C4 C5 15.3(9) . . . . ?
C3 N1 C4 C5 -172.2(6) . . . . ?
C1 N1 C4 C9 -167.5(5) . . . . ?
C3 N1 C4 C9 5.1(6) . . . . ?
C9 C4 C5 C6 2.4(9) . . . . ?
N1 C4 C5 C6 179.4(5) . . . . ?
C4 C5 C6 C7 -0.7(9) . . . . ?
C5 C6 C7 C8 -0.7(9) . . . . ?
C6 C7 C8 C9 0.4(8) . . . . ?
C7 C8 C9 C4 1.3(8) . . . . ?
C7 C8 C9 C10 -177.4(5) . . . . ?
C5 C4 C9 C8 -2.8(8) . . . . ?
N1 C4 C9 C8 179.7(5) . . . . ?
C5 C4 C9 C10 176.2(5) . . . . ?
N1 C4 C9 C10 -1.3(6) . . . . ?
C8 C9 C10 C3 176.3(5) . . . . ?
C4 C9 C10 C3 -2.6(5) . . . . ?
C8 C9 C10 C20 52.6(7) . . . . ?
C4 C9 C10 C20 -126.2(5) . . . . ?
C8 C9 C10 C11 -63.1(7) . . . . ?
C4 C9 C10 C11 118.0(5) . . . . ?
O1 C3 C10 C9 -175.5(5) . . . . ?
N1 C3 C10 C9 5.5(5) . . . . ?
O1 C3 C10 C20 -52.3(7) . . . . ?
N1 C3 C10 C20 128.8(5) . . . . ?
O1 C3 C10 C11 58.5(7) . . . . ?
N1 C3 C10 C11 -120.4(4) . . . . ?
C9 C10 C11 C12 -39.3(6) . . . . ?
C3 C10 C11 C12 77.9(5) . . . . ?
C20 C10 C11 C12 -162.3(4) . . . . ?
C9 C10 C11 C18 91.2(5) . . . . ?
C3 C10 C11 C18 -151.7(4) . . . . ?
C20 C10 C11 C18 -31.8(5) . . . . ?
C18 C11 C12 C17 -21.4(8) . . . . ?
C10 C11 C12 C17 101.7(6) . . . . ?
C18 C11 C12 C13 155.4(5) . . . . ?
C10 C11 C12 C13 -81.5(6) . . . . ?
C17 C12 C13 C14 1.7(8) . . . . ?
C11 C12 C13 C14 -175.3(5) . . . . ?
C12 C13 C14 C15 -1.2(9) . . . . ?
C13 C14 C15 C16 0.3(9) . . . . ?
C14 C15 C16 C17 0.0(10) . . . . ?
C15 C16 C17 C12 0.6(10) . . . . ?
C13 C12 C17 C16 -1.4(9) . . . . ?
C11 C12 C17 C16 175.5(6) . . . . ?
C12 C11 C18 C19 160.4(4) . . . . ?
C10 C11 C18 C19 31.0(5) . . . . ?
C11 C18 C19 C20 -18.7(6) . . . . ?
C18 C19 C20 C21 179.5(5) . . . . ?
C18 C19 C20 C10 -2.7(6) . . . . ?
C9 C10 C20 C19 -103.9(5) . . . . ?
C3 C10 C20 C19 138.6(5) . . . . ?
C11 C10 C20 C19 22.0(5) . . . . ?
C9 C10 C20 C21 74.1(6) . . . . ?
C3 C10 C20 C21 -43.3(6) . . . . ?
C11 C10 C20 C21 -159.9(4) . . . . ?
C22 O4 C21 O3 2.6(8) . . . . ?
C22 O4 C21 C20 -175.0(5) . . . . ?
C19 C20 C21 O3 -178.5(5) . . . . ?
C10 C20 C21 O3 3.8(8) . . . . ?
C19 C20 C21 O4 -0.9(8) . . . . ?
C10 C20 C21 O4 -178.6(4) . . . . ?
C21 O4 C22 C23 -78.4(7) . . . . ?
C46 N2 C24 O6 175.9(5) . . . . ?
C26 N2 C24 O6 -1.8(8) . . . . ?
C46 N2 C24 C25 -3.7(8) . . . . ?
C26 N2 C24 C25 178.6(5) . . . . ?
C24 N2 C26 C27 -6.9(8) . . . . ?
C46 N2 C26 C27 175.0(5) . . . . ?
C24 N2 C26 C31 175.8(5) . . . . ?
C46 N2 C26 C31 -2.3(6) . . . . ?
C31 C26 C27 C28 -0.4(8) . . . . ?
N2 C26 C27 C28 -177.5(5) . . . . ?
C26 C27 C28 C29 0.6(8) . . . . ?
C27 C28 C29 C30 -0.6(9) . . . . ?
C28 C29 C30 C31 0.3(8) . . . . ?
C29 C30 C31 C26 0.0(8) . . . . ?
C29 C30 C31 C32 177.1(5) . . . . ?
C27 C26 C31 C30 0.1(8) . . . . ?
N2 C26 C31 C30 177.7(5) . . . . ?
C27 C26 C31 C32 -177.5(5) . . . . ?
N2 C26 C31 C32 0.1(6) . . . . ?
C30 C31 C32 C46 -175.5(5) . . . . ?
C26 C31 C32 C46 1.9(6) . . . . ?
C30 C31 C32 C33 -53.5(7) . . . . ?
C26 C31 C32 C33 123.9(5) . . . . ?
C30 C31 C32 C39 62.3(8) . . . . ?
C26 C31 C32 C39 -120.3(5) . . . . ?
C31 C32 C33 C37 106.3(6) . . . . ?
C46 C32 C33 C37 -138.2(5) . . . . ?
C39 C32 C33 C37 -19.1(6) . . . . ?
C31 C32 C33 C34 -68.9(6) . . . . ?
C46 C32 C33 C34 46.5(7) . . . . ?
C39 C32 C33 C34 165.6(5) . . . . ?
C35 O8 C34 O7 1.3(9) . . . . ?
C35 O8 C34 C33 -178.4(6) . . . . ?
C37 C33 C34 O7 174.1(6) . . . . ?
C32 C33 C34 O7 -11.5(9) . . . . ?
C37 C33 C34 O8 -6.2(9) . . . . ?
C32 C33 C34 O8 168.2(5) . . . . ?
C34 O8 C35 C36 167.4(8) . . . . ?
C34 C33 C37 C38 176.7(5) . . . . ?
C32 C33 C37 C38 1.9(7) . . . . ?
C33 C37 C38 C39 16.6(7) . . . . ?
C37 C38 C39 C40 -157.1(5) . . . . ?
C37 C38 C39 C32 -27.3(5) . . . . ?
C31 C32 C39 C40 36.9(7) . . . . ?
C46 C32 C39 C40 -80.5(6) . . . . ?
C33 C32 C39 C40 159.0(5) . . . . ?
C31 C32 C39 C38 -94.2(5) . . . . ?
C46 C32 C39 C38 148.4(5) . . . . ?
C33 C32 C39 C38 27.9(5) . . . . ?
C38 C39 C40 C45 6.2(8) . . . . ?
C32 C39 C40 C45 -118.0(6) . . . . ?
C38 C39 C40 C41 -171.8(5) . . . . ?
C32 C39 C40 C41 64.0(7) . . . . ?
C45 C40 C41 C42 -0.6(8) . . . . ?
C39 C40 C41 C42 177.5(5) . . . . ?
C40 C41 C42 C43 -0.4(9) . . . . ?
C41 C42 C43 C44 1.2(9) . . . . ?
C42 C43 C44 C45 -1.1(10) . . . . ?
C41 C40 C45 C44 0.7(9) . . . . ?
C39 C40 C45 C44 -177.4(6) . . . . ?
C43 C44 C45 C40 0.1(11) . . . . ?
C24 N2 C46 O5 3.1(9) . . . . ?
C26 N2 C46 O5 -178.9(5) . . . . ?
C24 N2 C46 C32 -174.5(5) . . . . ?
C26 N2 C46 C32 3.5(6) . . . . ?
C31 C32 C46 O5 179.1(5) . . . . ?
C33 C32 C46 O5 57.9(7) . . . . ?
C39 C32 C46 O5 -54.8(7) . . . . ?
C31 C32 C46 N2 -3.3(5) . . . . ?
C33 C32 C46 N2 -124.5(5) . . . . ?
C39 C32 C46 N2 122.8(5) . . . . ?
C55 N3 C47 O9 14.4(10) . . . . ?
C54 N3 C47 O9 -172.7(6) . . . . ?
C55 N3 C47 C48 -161.8(5) . . . . ?
C54 N3 C47 C48 11.1(6) . . . . ?
O9 C47 C48 C49 172.6(6) . . . . ?
N3 C47 C48 C49 -11.1(6) . . . . ?
O9 C47 C48 C60 49.5(8) . . . . ?
N3 C47 C48 C60 -134.2(5) . . . . ?
O9 C47 C48 C63 -62.7(7) . . . . ?
N3 C47 C48 C63 113.6(5) . . . . ?
C47 C48 C49 C50 -170.9(5) . . . . ?
C60 C48 C49 C50 -45.6(8) . . . . ?
C63 C48 C49 C50 69.3(7) . . . . ?
C47 C48 C49 C54 7.2(6) . . . . ?
C60 C48 C49 C54 132.6(5) . . . . ?
C63 C48 C49 C54 -112.5(5) . . . . ?
C54 C49 C50 C51 -0.4(8) . . . . ?
C48 C49 C50 C51 177.6(5) . . . . ?
C49 C50 C51 C52 0.5(8) . . . . ?
C50 C51 C52 C53 -0.2(9) . . . . ?
C51 C52 C53 C54 -0.3(9) . . . . ?
C52 C53 C54 C49 0.4(9) . . . . ?
C52 C53 C54 N3 -176.5(6) . . . . ?
C50 C49 C54 C53 -0.1(8) . . . . ?
C48 C49 C54 C53 -178.4(5) . . . . ?
C50 C49 C54 N3 177.4(5) . . . . ?
C48 C49 C54 N3 -1.0(6) . . . . ?
C55 N3 C54 C53 -16.1(9) . . . . ?
C47 N3 C54 C53 170.7(6) . . . . ?
C55 N3 C54 C49 166.8(5) . . . . ?
C47 N3 C54 C49 -6.4(6) . . . . ?
C47 N3 C55 O10 -178.6(6) . . . . ?
C54 N3 C55 O10 9.5(9) . . . . ?
C47 N3 C55 C56 2.7(9) . . . . ?
C54 N3 C55 C56 -169.2(5) . . . . ?
C58 O12 C57 O11 4.5(9) . . . . ?
C58 O12 C57 C60 -174.8(5) . . . . ?
C57 O12 C58 C59 168.2(6) . . . . ?
O11 C57 C60 C61 -179.4(6) . . . . ?
O12 C57 C60 C61 -0.1(9) . . . . ?
O11 C57 C60 C48 -5.7(8) . . . . ?
O12 C57 C60 C48 173.5(5) . . . . ?
C49 C48 C60 C61 102.8(5) . . . . ?
C47 C48 C60 C61 -139.3(5) . . . . ?
C63 C48 C60 C61 -21.8(6) . . . . ?
C49 C48 C60 C57 -71.8(6) . . . . ?
C47 C48 C60 C57 46.0(7) . . . . ?
C63 C48 C60 C57 163.5(5) . . . . ?
C57 C60 C61 C62 177.3(5) . . . . ?
C48 C60 C61 C62 3.1(7) . . . . ?
C60 C61 C62 C63 17.9(6) . . . . ?
C61 C62 C63 C64 -160.4(5) . . . . ?
C61 C62 C63 C48 -30.1(5) . . . . ?
C49 C48 C63 C64 41.3(7) . . . . ?
C47 C48 C63 C64 -74.8(6) . . . . ?
C60 C48 C63 C64 162.9(5) . . . . ?
C49 C48 C63 C62 -90.5(5) . . . . ?
C47 C48 C63 C62 153.4(4) . . . . ?
C60 C48 C63 C62 31.1(5) . . . . ?
C62 C63 C64 C69 -154.9(5) . . . . ?
C48 C63 C64 C69 80.9(6) . . . . ?
C62 C63 C64 C65 23.5(8) . . . . ?
C48 C63 C64 C65 -100.6(7) . . . . ?
C69 C64 C65 C66 0.9(9) . . . . ?
C63 C64 C65 C66 -177.6(6) . . . . ?
C64 C65 C66 C67 0.4(11) . . . . ?
C65 C66 C67 C68 -0.8(11) . . . . ?
C66 C67 C68 C69 0.0(10) . . . . ?
C67 C68 C69 C64 1.4(9) . . . . ?
C65 C64 C69 C68 -1.8(9) . . . . ?
C63 C64 C69 C68 176.7(5) . . . . ?
C79 N4 C70 O13 -175.6(5) . . . . ?
C72 N4 C70 O13 -2.0(8) . . . . ?
C79 N4 C70 C71 3.7(8) . . . . ?
C72 N4 C70 C71 177.3(5) . . . . ?
C79 N4 C72 C73 -171.3(5) . . . . ?
C70 N4 C72 C73 14.2(8) . . . . ?
C79 N4 C72 C77 4.9(6) . . . . ?
C70 N4 C72 C77 -169.7(5) . . . . ?
C77 C72 C73 C74 0.8(8) . . . . ?
N4 C72 C73 C74 176.5(5) . . . . ?
C72 C73 C74 C75 -0.8(8) . . . . ?
C73 C74 C75 C76 0.7(8) . . . . ?
C74 C75 C76 C77 -0.4(8) . . . . ?
C75 C76 C77 C72 0.3(8) . . . . ?
C75 C76 C77 C78 -176.1(5) . . . . ?
C73 C72 C77 C76 -0.6(8) . . . . ?
N4 C72 C77 C76 -177.0(5) . . . . ?
C73 C72 C77 C78 176.5(5) . . . . ?
N4 C72 C77 C78 0.1(6) . . . . ?
C76 C77 C78 C89 46.9(7) . . . . ?
C72 C77 C78 C89 -129.9(5) . . . . ?
C76 C77 C78 C79 172.3(5) . . . . ?
C72 C77 C78 C79 -4.5(5) . . . . ?
C76 C77 C78 C80 -68.1(7) . . . . ?
C72 C77 C78 C80 115.1(5) . . . . ?
C70 N4 C79 O14 -11.1(9) . . . . ?
C72 N4 C79 O14 174.5(5) . . . . ?
C70 N4 C79 C78 166.6(5) . . . . ?
C72 N4 C79 C78 -7.7(6) . . . . ?
C77 C78 C79 O14 -174.9(5) . . . . ?
C89 C78 C79 O14 -51.5(7) . . . . ?
C80 C78 C79 O14 60.4(7) . . . . ?
C77 C78 C79 N4 7.4(5) . . . . ?
C89 C78 C79 N4 130.8(5) . . . . ?
C80 C78 C79 N4 -117.3(5) . . . . ?
C77 C78 C80 C81 -38.5(7) . . . . ?
C89 C78 C80 C81 -160.6(5) . . . . ?
C79 C78 C80 C81 77.4(6) . . . . ?
C77 C78 C80 C87 93.0(6) . . . . ?
C89 C78 C80 C87 -29.1(5) . . . . ?
C79 C78 C80 C87 -151.1(5) . . . . ?
C87 C80 C81 C86 -24.1(8) . . . . ?
C78 C80 C81 C86 100.0(7) . . . . ?
C87 C80 C81 C82 155.7(5) . . . . ?
C78 C80 C81 C82 -80.2(7) . . . . ?
C86 C81 C82 C83 1.2(9) . . . . ?
C80 C81 C82 C83 -178.6(6) . . . . ?
C81 C82 C83 C84 -0.1(10) . . . . ?
C82 C83 C84 C85 -0.7(10) . . . . ?
C83 C84 C85 C86 0.5(11) . . . . ?
C82 C81 C86 C85 -1.4(9) . . . . ?
C80 C81 C86 C85 178.4(6) . . . . ?
C84 C85 C86 C81 0.6(11) . . . . ?
C81 C80 C87 C88 157.5(5) . . . . ?
C78 C80 C87 C88 27.7(6) . . . . ?
C80 C87 C88 C89 -15.8(7) . . . . ?
C87 C88 C89 C90 -177.6(5) . . . . ?
C87 C88 C89 C78 -3.9(7) . . . . ?
C77 C78 C89 C88 -103.7(6) . . . . ?
C79 C78 C89 C88 138.3(5) . . . . ?
C80 C78 C89 C88 21.1(6) . . . . ?
C77 C78 C89 C90 70.5(6) . . . . ?
C79 C78 C89 C90 -47.4(7) . . . . ?
C80 C78 C89 C90 -164.6(5) . . . . ?
C91A O16 C90 O15 13.6(12) . . . . ?
C91B O16 C90 O15 -8.9(11) . . . . ?
C91A O16 C90 C89 -167.4(9) . . . . ?
C91B O16 C90 C89 170.2(10) . . . . ?
C88 C89 C90 O15 -176.9(6) . . . . ?
C78 C89 C90 O15 9.8(8) . . . . ?
C88 C89 C90 O16 4.0(8) . . . . ?
C78 C89 C90 O16 -169.3(5) . . . . ?
C90 O16 C91A C92A -88.2(16) . . . . ?
C90 O16 C91B C92B -166.8(11) . . . . ?
